data_7231888
loop_
_publ_author_name
'Manin, Alex N.'
'Drozd, Ksenia V.'
'Churakov, Andrei V.'
'Perlovich, German L.'

_publ_section_title
;
 Design of 4-aminobenzoic acid two-component molecular crystals:
 prediction and experiments
;
_journal_issue 13
_journal_name_full CrystEngComm
_journal_page_first 2119
_journal_paper_doi 10.1039/C8CE01857J
_journal_volume 21
_journal_year 2019
_chemical_formula_moiety 'C7 H7 N O2, C7 H7 N O2'
_chemical_formula_sum 'C14 H14 N2 O4'
_chemical_formula_weight 274.27
_space_group_IT_number 33
_space_group_name_Hall 'P 2c -2n'
_space_group_name_H-M_alt 'P n a 21'
_symmetry_cell_setting orthorhombic
_symmetry_space_group_name_Hall 'P 2c -2n'
_symmetry_space_group_name_H-M 'P n a 21'
_atom_sites_solution_hydrogens difmap
_atom_sites_solution_primary direct
_atom_sites_solution_secondary difmap
_audit_creation_method SHELXL-97
_audit_update_record
;
2018-10-29 deposited with the CCDC.
2018-11-27 downloaded from the CCDC.
;
_cell_angle_alpha 90.00
_cell_angle_beta 90.00
_cell_angle_gamma 90.00
_cell_formula_units_Z 8
_cell_length_a 26.744(2)
_cell_length_b 3.8660(3)
_cell_length_c 24.352(2)
_cell_measurement_reflns_used 6367
_cell_measurement_temperature 150(2)
_cell_measurement_theta_max 30.303
_cell_measurement_theta_min 2.261
_cell_volume 2517.8(3)
_computing_cell_refinement 'SAINT (Bruker, 2008)'
_computing_data_collection '<i>APEX2</i> (Bruker, 2008)'
_computing_data_reduction 'SAINT (Bruker, 2008)'
_computing_molecular_graphics 'SHELXTL (Sheldrick, 2008)'
_computing_publication_material 'SHELXTL (Sheldrick, 2008)'
_computing_structure_refinement 'SHELXTL (Sheldrick, 2008)'
_computing_structure_solution 'SHELXTL (Sheldrick, 2008)'
_diffrn_ambient_temperature 150(2)
_diffrn_measured_fraction_theta_full 0.999
_diffrn_measured_fraction_theta_max 0.999
_diffrn_measurement_device_type 'Bruker SMART APEX II'
_diffrn_measurement_method \w
_diffrn_radiation_monochromator graphite
_diffrn_radiation_source 'fine-focus sealed tube'
_diffrn_radiation_type MoK\a
_diffrn_radiation_wavelength 0.71073
_diffrn_reflns_av_R_equivalents 0.0362
_diffrn_reflns_av_sigmaI/netI 0.0201
_diffrn_reflns_limit_h_max 35
_diffrn_reflns_limit_h_min -35
_diffrn_reflns_limit_k_max 5
_diffrn_reflns_limit_k_min -5
_diffrn_reflns_limit_l_max 32
_diffrn_reflns_limit_l_min -32
_diffrn_reflns_number 23730
_diffrn_reflns_theta_full 28.00
_diffrn_reflns_theta_max 28.00
_diffrn_reflns_theta_min 1.52
_diffrn_standards_decay_% 0
_exptl_absorpt_coefficient_mu 0.108
_exptl_absorpt_correction_T_max 0.9946
_exptl_absorpt_correction_T_min 0.9684
_exptl_absorpt_correction_type multi-scan
_exptl_absorpt_process_details 'SADABS (Bruker, 2008)'
_exptl_crystal_colour colourless
_exptl_crystal_density_diffrn 1.447
_exptl_crystal_density_method 'not measured'
_exptl_crystal_description prism
_exptl_crystal_F_000 1152
_exptl_crystal_size_max 0.30
_exptl_crystal_size_mid 0.10
_exptl_crystal_size_min 0.05
_refine_diff_density_max 0.321
_refine_diff_density_min -0.199
_refine_diff_density_rms 0.044
_refine_ls_extinction_method none
_refine_ls_goodness_of_fit_ref 1.011
_refine_ls_hydrogen_treatment mixed
_refine_ls_matrix_type full
_refine_ls_number_parameters 401
_refine_ls_number_reflns 3090
_refine_ls_number_restraints 1
_refine_ls_restrained_S_all 1.011
_refine_ls_R_factor_all 0.0398
_refine_ls_R_factor_gt 0.0353
_refine_ls_shift/su_max 0.000
_refine_ls_shift/su_mean 0.000
_refine_ls_structure_factor_coef Fsqd
_refine_ls_weighting_details 'calc w=1/[\s^2^(Fo^2^)+(0.0639P)^2^+0.4202P] where P=(Fo^2^+2Fc^2^)/3'
_refine_ls_weighting_scheme calc
_refine_ls_wR_factor_gt 0.0898
_refine_ls_wR_factor_ref 0.0937
_reflns_number_gt 2818
_reflns_number_total 3090
_reflns_threshold_expression I>2\s(I)
_cod_data_source_file c8ce01857j2.cif
_cod_data_source_block a
_cod_depositor_comments 'Adding full bibliography for 7231888--7231892.cif.'
_cod_original_cell_volume 2517.8(4)
_cod_database_code 7231888

loop_
_symmetry_equiv_pos_as_xyz
'x, y, z'
'-x, -y, z+1/2'
'x+1/2, -y+1/2, z'
'-x+1/2, y+1/2, z+1/2'

loop_
_atom_site_label
_atom_site_type_symbol
_atom_site_fract_x
_atom_site_fract_y
_atom_site_fract_z
_atom_site_U_iso_or_equiv
_atom_site_adp_type
_atom_site_occupancy
_atom_site_symmetry_multiplicity
_atom_site_calc_flag
_atom_site_refinement_flags
N1 N 0.32905(8) 0.6029(6) 0.45928(9) 0.0232(4) Uani 1 1 d .
H10 H 0.3542(12) 0.499(8) 0.4499(13) 0.028 Uiso 1 1 d .
H11 H 0.3211(11) 0.617(8) 0.4934(14) 0.028 Uiso 1 1 d .
O11 O 0.31180(6) 0.6319(5) 0.36925(7) 0.0285(4) Uani 1 1 d .
O12 O 0.22760(7) 0.8615(5) 0.33311(7) 0.0277(4) Uani 1 1 d .
H1 H 0.2580(15) 0.762(10) 0.3328(19) 0.055(11) Uiso 1 1 d .
C11 C 0.25126(8) 0.8704(6) 0.42958(9) 0.0176(4) Uani 1 1 d .
C12 C 0.21855(8) 0.9469(6) 0.38596(9) 0.0189(4) Uani 1 1 d .
C13 C 0.17347(8) 1.1185(6) 0.39627(10) 0.0207(4) Uani 1 1 d .
H13 H 0.1518 1.1753 0.3667 0.025 Uiso 1 1 calc R
C14 C 0.16043(8) 1.2053(6) 0.44929(11) 0.0210(5) Uani 1 1 d .
H14 H 0.1297 1.3207 0.4561 0.025 Uiso 1 1 calc R
C15 C 0.19196(9) 1.1254(6) 0.49293(10) 0.0226(5) Uani 1 1 d .
H15 H 0.1825 1.1825 0.5294 0.027 Uiso 1 1 calc R
C16 C 0.23697(8) 0.9633(6) 0.48320(9) 0.0201(4) Uani 1 1 d .
H16 H 0.2587 0.9136 0.5131 0.024 Uiso 1 1 calc R
C17 C 0.29925(8) 0.6931(6) 0.41813(10) 0.0198(4) Uani 1 1 d .
N2 N 0.61952(8) -0.0703(6) 0.28109(9) 0.0273(4) Uani 1 1 d .
H20 H 0.6268(11) -0.016(8) 0.2468(15) 0.033 Uiso 1 1 d .
H21 H 0.6402(12) -0.188(8) 0.3008(14) 0.033 Uiso 1 1 d .
O21 O 0.39718(6) 0.3965(5) 0.33147(7) 0.0270(4) Uani 1 1 d .
H2 H 0.3674(14) 0.470(10) 0.3473(17) 0.054(11) Uiso 1 1 d .
O22 O 0.41971(6) 0.2437(5) 0.41668(8) 0.0258(4) Uani 1 1 d .
C21 C 0.47827(8) 0.1742(6) 0.34363(9) 0.0177(4) Uani 1 1 d .
C22 C 0.49091(8) 0.2586(6) 0.28920(11) 0.0197(5) Uani 1 1 d .
H22 H 0.4671 0.3716 0.2664 0.024 Uiso 1 1 calc R
C23 C 0.53777(8) 0.1782(6) 0.26853(10) 0.0198(4) Uani 1 1 d .
H23 H 0.5460 0.2400 0.2319 0.024 Uiso 1 1 calc R
C24 C 0.57315(8) 0.0064(6) 0.30120(9) 0.0186(4) Uani 1 1 d .
C25 C 0.56011(8) -0.0808(6) 0.35555(9) 0.0195(4) Uani 1 1 d .
H25 H 0.5836 -0.1978 0.3782 0.023 Uiso 1 1 calc R
C26 C 0.51353(8) 0.0025(6) 0.37608(9) 0.0184(4) Uani 1 1 d .
H26 H 0.5053 -0.0577 0.4128 0.022 Uiso 1 1 calc R
C27 C 0.42987(8) 0.2706(6) 0.36763(11) 0.0185(5) Uani 1 1 d .
N3 N 0.41618(7) 0.0928(6) 0.53775(8) 0.0227(4) Uani 1 1 d .
H30 H 0.3857(11) -0.030(7) 0.5457(13) 0.027 Uiso 1 1 d .
H31 H 0.4244(11) 0.145(8) 0.5032(13) 0.027 Uiso 1 1 d .
O31 O 0.43437(6) 0.0957(5) 0.62799(7) 0.0285(4) Uani 1 1 d .
O32 O 0.51730(6) 0.3314(5) 0.66572(7) 0.0259(4) Uani 1 1 d .
H3 H 0.4883(13) 0.208(9) 0.6619(16) 0.040(9) Uiso 1 1 d .
C31 C 0.49431(8) 0.3549(6) 0.56909(9) 0.0168(4) Uani 1 1 d .
C32 C 0.52667(8) 0.4265(6) 0.61330(9) 0.0182(4) Uani 1 1 d .
C33 C 0.57166(8) 0.6015(6) 0.60381(10) 0.0203(4) Uani 1 1 d .
H33 H 0.5932 0.6541 0.6337 0.024 Uiso 1 1 calc R
C34 C 0.58484(9) 0.6975(6) 0.55146(11) 0.0221(5) Uani 1 1 d .
H34 H 0.6156 0.8143 0.5454 0.027 Uiso 1 1 calc R
C35 C 0.55352(9) 0.6251(6) 0.50718(10) 0.0226(5) Uani 1 1 d .
H35 H 0.5630 0.6902 0.4710 0.027 Uiso 1 1 calc R
C36 C 0.50865(8) 0.4582(6) 0.51621(9) 0.0190(4) Uani 1 1 d .
H36 H 0.4871 0.4125 0.4861 0.023 Uiso 1 1 calc R
C37 C 0.44642(8) 0.1749(6) 0.57940(10) 0.0196(4) Uani 1 1 d .
N4 N 0.12548(8) -0.5280(7) 0.72205(9) 0.0285(5) Uani 1 1 d .
H40 H 0.1197(12) -0.455(9) 0.7567(15) 0.034 Uiso 1 1 d .
H41 H 0.1041(12) -0.634(9) 0.7055(14) 0.034 Uiso 1 1 d .
O41 O 0.34763(6) -0.0950(5) 0.66469(7) 0.0324(4) Uani 1 1 d .
H4 H 0.3766(15) -0.044(11) 0.6474(18) 0.058(12) Uiso 1 1 d .
O42 O 0.32489(6) -0.2743(5) 0.58130(7) 0.0251(4) Uani 1 1 d .
C41 C 0.26623(8) -0.3138(6) 0.65543(9) 0.0184(4) Uani 1 1 d .
C42 C 0.25474(9) -0.2266(6) 0.70989(11) 0.0206(5) Uani 1 1 d .
H42 H 0.2794 -0.1182 0.7321 0.025 Uiso 1 1 calc R
C43 C 0.20852(8) -0.2955(6) 0.73145(10) 0.0222(5) Uani 1 1 d .
H43 H 0.2013 -0.2299 0.7682 0.027 Uiso 1 1 calc R
C44 C 0.17156(8) -0.4615(6) 0.70012(10) 0.0196(4) Uani 1 1 d .
C45 C 0.18338(8) -0.5545(6) 0.64567(9) 0.0211(5) Uani 1 1 d .
H45 H 0.1591 -0.6689 0.6237 0.025 Uiso 1 1 calc R
C46 C 0.22973(8) -0.4814(6) 0.62399(9) 0.0194(4) Uani 1 1 d .
H46 H 0.2370 -0.5455 0.5872 0.023 Uiso 1 1 calc R
C47 C 0.31460(9) -0.2306(6) 0.63024(11) 0.0210(5) Uani 1 1 d .

loop_
_atom_site_aniso_label
_atom_site_aniso_U_11
_atom_site_aniso_U_22
_atom_site_aniso_U_33
_atom_site_aniso_U_23
_atom_site_aniso_U_13
_atom_site_aniso_U_12
N1 0.0181(9) 0.0319(11) 0.0194(10) -0.0016(8) -0.0014(8) 0.0044(8)
O11 0.0204(8) 0.0465(11) 0.0184(8) -0.0038(8) -0.0005(6) 0.0097(7)
O12 0.0241(9) 0.0431(11) 0.0159(8) -0.0006(8) 0.0002(7) 0.0068(8)
C11 0.0153(10) 0.0188(10) 0.0187(10) 0.0000(8) -0.0007(8) -0.0023(8)
C12 0.0197(10) 0.0205(10) 0.0165(10) 0.0011(8) 0.0010(8) -0.0020(8)
C13 0.0182(10) 0.0213(11) 0.0226(11) 0.0031(9) -0.0021(8) -0.0013(8)
C14 0.0164(10) 0.0211(10) 0.0254(13) -0.0032(9) 0.0020(9) 0.0010(8)
C15 0.0216(10) 0.0251(11) 0.0211(11) -0.0064(9) 0.0033(8) -0.0016(9)
C16 0.0185(10) 0.0235(10) 0.0184(11) -0.0003(9) -0.0006(8) -0.0024(8)
C17 0.0181(10) 0.0237(11) 0.0176(11) -0.0025(9) 0.0000(8) -0.0002(9)
N2 0.0201(9) 0.0442(12) 0.0176(10) 0.0062(9) 0.0032(8) 0.0081(9)
O21 0.0195(8) 0.0451(11) 0.0164(8) 0.0007(7) -0.0013(6) 0.0112(7)
O22 0.0199(8) 0.0389(10) 0.0187(9) 0.0012(7) 0.0001(7) 0.0056(7)
C21 0.0160(9) 0.0213(10) 0.0158(10) -0.0015(9) 0.0004(8) -0.0002(8)
C22 0.0188(10) 0.0241(12) 0.0161(12) 0.0016(8) -0.0017(9) -0.0010(8)
C23 0.0192(11) 0.0250(11) 0.0151(10) -0.0006(9) -0.0005(8) -0.0015(8)
C24 0.0176(10) 0.0213(10) 0.0168(11) -0.0017(8) 0.0020(8) -0.0013(8)
C25 0.0184(10) 0.0225(10) 0.0175(10) 0.0024(8) 0.0002(8) 0.0025(8)
C26 0.0200(10) 0.0217(10) 0.0133(10) 0.0017(8) 0.0002(8) 0.0004(8)
C27 0.0171(10) 0.0230(11) 0.0153(11) -0.0011(8) -0.0015(9) -0.0008(8)
N3 0.0181(9) 0.0336(11) 0.0163(9) 0.0012(8) -0.0007(8) -0.0051(8)
O31 0.0211(8) 0.0470(11) 0.0174(8) 0.0033(8) 0.0015(6) -0.0113(7)
O32 0.0234(8) 0.0405(10) 0.0138(8) 0.0014(8) -0.0005(6) -0.0082(7)
C31 0.0151(9) 0.0188(10) 0.0165(10) -0.0008(8) 0.0017(8) 0.0013(8)
C32 0.0181(10) 0.0198(10) 0.0166(10) 0.0004(8) 0.0003(8) 0.0026(8)
C33 0.0180(10) 0.0216(11) 0.0212(11) -0.0009(9) -0.0022(8) 0.0003(8)
C34 0.0169(10) 0.0210(11) 0.0285(14) 0.0036(10) 0.0015(9) 0.0011(8)
C35 0.0222(10) 0.0262(12) 0.0195(11) 0.0049(9) 0.0042(9) 0.0024(9)
C36 0.0183(10) 0.0222(11) 0.0165(10) 0.0000(8) -0.0008(8) 0.0033(8)
C37 0.0169(10) 0.0245(11) 0.0176(11) -0.0005(9) -0.0002(8) 0.0025(9)
N4 0.0206(10) 0.0419(13) 0.0230(11) -0.0047(9) 0.0045(8) -0.0060(9)
O41 0.0187(8) 0.0609(13) 0.0176(8) -0.0050(9) 0.0010(7) -0.0143(8)
O42 0.0219(8) 0.0410(10) 0.0125(9) -0.0031(7) 0.0020(7) -0.0044(7)
C41 0.0168(10) 0.0232(10) 0.0153(11) 0.0007(9) 0.0007(8) 0.0004(8)
C42 0.0205(10) 0.0275(12) 0.0138(12) -0.0019(8) -0.0047(9) -0.0022(9)
C43 0.0229(11) 0.0290(12) 0.0145(10) -0.0039(9) -0.0007(9) 0.0018(9)
C44 0.0171(9) 0.0221(10) 0.0197(11) 0.0031(9) -0.0003(8) 0.0017(8)
C45 0.0189(10) 0.0247(11) 0.0197(11) -0.0022(8) -0.0018(8) -0.0029(9)
C46 0.0200(10) 0.0238(11) 0.0144(10) -0.0011(8) 0.0002(8) -0.0005(8)
C47 0.0190(10) 0.0271(12) 0.0168(12) 0.0005(9) -0.0034(9) -0.0020(9)

loop_
_atom_type_symbol
_atom_type_description
_atom_type_scat_dispersion_real
_atom_type_scat_dispersion_imag
_atom_type_scat_source
C C 0.0033 0.0016 'International Tables Vol C Tables 4.2.6.8 and 6.1.1.4'
H H 0.0000 0.0000 'International Tables Vol C Tables 4.2.6.8 and 6.1.1.4'
N N 0.0061 0.0033 'International Tables Vol C Tables 4.2.6.8 and 6.1.1.4'
O O 0.0106 0.0060 'International Tables Vol C Tables 4.2.6.8 and 6.1.1.4'

loop_
_geom_angle_atom_site_label_1
_geom_angle_atom_site_label_2
_geom_angle_atom_site_label_3
_geom_angle
C17 N1 H10 114(2)
C17 N1 H11 124(2)
H10 N1 H11 120(3)
C12 O12 H1 106(3)
C16 C11 C12 118.55(19)
C16 C11 C17 121.9(2)
C12 C11 C17 119.6(2)
O12 C12 C13 116.2(2)
O12 C12 C11 123.8(2)
C13 C12 C11 120.0(2)
C14 C13 C12 120.1(2)
C14 C13 H13 119.9
C12 C13 H13 119.9
C13 C14 C15 120.5(2)
C13 C14 H14 119.7
C15 C14 H14 119.7
C16 C15 C14 119.9(2)
C16 C15 H15 120.0
C14 C15 H15 120.0
C15 C16 C11 120.9(2)
C15 C16 H16 119.6
C11 C16 H16 119.6
O11 C17 N1 120.3(2)
O11 C17 C11 119.7(2)
N1 C17 C11 120.0(2)
C24 N2 H20 119(2)
C24 N2 H21 120(2)
H20 N2 H21 121(3)
C27 O21 H2 114(2)
C26 C21 C22 118.7(2)
C26 C21 C27 119.3(2)
C22 C21 C27 121.9(2)
C23 C22 C21 120.5(2)
C23 C22 H22 119.7
C21 C22 H22 119.7
C22 C23 C24 120.7(2)
C22 C23 H23 119.7
C24 C23 H23 119.7
N2 C24 C23 120.8(2)
N2 C24 C25 120.6(2)
C23 C24 C25 118.6(2)
C26 C25 C24 120.5(2)
C26 C25 H25 119.8
C24 C25 H25 119.8
C25 C26 C21 121.0(2)
C25 C26 H26 119.5
C21 C26 H26 119.5
O22 C27 O21 121.9(2)
O22 C27 C21 124.1(2)
O21 C27 C21 114.1(2)
C37 N3 H30 118.5(19)
C37 N3 H31 121(2)
H30 N3 H31 121(3)
C32 O32 H3 102(2)
C36 C31 C32 118.56(19)
C36 C31 C37 121.8(2)
C32 C31 C37 119.6(2)
O32 C32 C33 116.54(19)
O32 C32 C31 123.66(19)
C33 C32 C31 119.8(2)
C34 C33 C32 120.3(2)
C34 C33 H33 119.8
C32 C33 H33 119.8
C33 C34 C35 120.6(2)
C33 C34 H34 119.7
C35 C34 H34 119.7
C36 C35 C34 119.6(2)
C36 C35 H35 120.2
C34 C35 H35 120.2
C35 C36 C31 121.2(2)
C35 C36 H36 119.4
C31 C36 H36 119.4
O31 C37 N3 119.9(2)
O31 C37 C31 119.6(2)
N3 C37 C31 120.5(2)
C44 N4 H40 117(2)
C44 N4 H41 123(2)
H40 N4 H41 120(3)
C47 O41 H4 111(3)
C46 C41 C42 118.4(2)
C46 C41 C47 119.2(2)
C42 C41 C47 122.4(2)
C43 C42 C41 120.9(2)
C43 C42 H42 119.5
C41 C42 H42 119.5
C42 C43 C44 121.1(2)
C42 C43 H43 119.5
C44 C43 H43 119.5
N4 C44 C43 120.5(2)
N4 C44 C45 121.4(2)
C43 C44 C45 118.0(2)
C46 C45 C44 120.7(2)
C46 C45 H45 119.7
C44 C45 H45 119.7
C45 C46 C41 120.9(2)
C45 C46 H46 119.6
C41 C46 H46 119.6
O42 C47 O41 121.1(2)
O42 C47 C41 124.8(2)
O41 C47 C41 114.2(2)

loop_
_geom_bond_atom_site_label_1
_geom_bond_atom_site_label_2
_geom_bond_distance
N1 C17 1.327(3)
N1 H10 0.82(3)
N1 H11 0.86(3)
O11 C17 1.259(3)
O12 C12 1.350(3)
O12 H1 0.90(4)
C11 C16 1.407(3)
C11 C12 1.408(3)
C11 C17 1.481(3)
C12 C13 1.399(3)
C13 C14 1.379(3)
C13 H13 0.9500
C14 C15 1.391(3)
C14 H14 0.9500
C15 C16 1.378(3)
C15 H15 0.9500
C16 H16 0.9500
N2 C24 1.366(3)
N2 H20 0.88(4)
N2 H21 0.86(3)
O21 C27 1.333(3)
O21 H2 0.93(4)
O22 C27 1.229(3)
C21 C26 1.398(3)
C21 C22 1.406(3)
C21 C27 1.468(3)
C22 C23 1.386(3)
C22 H22 0.9500
C23 C24 1.403(3)
C23 H23 0.9500
C24 C25 1.409(3)
C25 C26 1.381(3)
C25 H25 0.9500
C26 H26 0.9500
N3 C37 1.335(3)
N3 H30 0.96(3)
N3 H31 0.89(3)
O31 C37 1.264(3)
O32 C32 1.352(3)
O32 H3 0.91(3)
C31 C36 1.402(3)
C31 C32 1.409(3)
C31 C37 1.479(3)
C32 C33 1.399(3)
C33 C34 1.374(3)
C33 H33 0.9500
C34 C35 1.394(4)
C34 H34 0.9500
C35 C36 1.380(3)
C35 H35 0.9500
C36 H36 0.9500
N4 C44 1.367(3)
N4 H40 0.90(4)
N4 H41 0.81(3)
O41 C47 1.326(3)
O41 H4 0.90(4)
O42 C47 1.235(3)
C41 C46 1.400(3)
C41 C42 1.402(3)
C41 C47 1.467(3)
C42 C43 1.369(3)
C42 H42 0.9500
C43 C44 1.404(3)
C43 H43 0.9500
C44 C45 1.410(3)
C45 C46 1.377(3)
C45 H45 0.9500
C46 H46 0.9500

loop_
_geom_hbond_atom_site_label_D
_geom_hbond_atom_site_label_H
_geom_hbond_atom_site_label_A
_geom_hbond_distance_DH
_geom_hbond_distance_HA
_geom_hbond_distance_DA
_geom_hbond_angle_DHA
_geom_hbond_site_symmetry_A
O12 H1 O11 0.90(4) 1.76(4) 2.576(2) 149(4) .
N1 H10 O22 0.82(3) 2.17(3) 2.980(3) 174(3) .
N1 H11 O42 0.86(3) 2.18(3) 3.011(3) 162(3) 1_565
O21 H2 O11 0.93(4) 1.70(4) 2.624(2) 173(4) .
N2 H20 O41 0.88(4) 2.16(4) 3.035(3) 174(3) 2_654
N2 H21 O12 0.86(3) 2.55(3) 3.351(3) 154(3) 3
O32 H3 O31 0.91(3) 1.72(4) 2.568(2) 153(3) .
N3 H30 O42 0.96(3) 2.07(3) 3.017(3) 167(3) .
N3 H31 O22 0.89(3) 2.15(3) 3.007(3) 162(3) .
O41 H4 O31 0.90(4) 1.70(4) 2.593(2) 167(4) .
N4 H40 O21 0.90(4) 2.32(4) 3.188(3) 162(3) 4_545
N4 H41 O32 0.81(3) 2.63(3) 3.410(3) 162(3) 3_445

loop_
_geom_torsion_atom_site_label_1
_geom_torsion_atom_site_label_2
_geom_torsion_atom_site_label_3
_geom_torsion_atom_site_label_4
_geom_torsion
C16 C11 C12 O12 -178.1(2)
C17 C11 C12 O12 1.4(3)
C16 C11 C12 C13 1.4(3)
C17 C11 C12 C13 -179.1(2)
O12 C12 C13 C14 177.9(2)
C11 C12 C13 C14 -1.6(3)
C12 C13 C14 C15 0.4(4)
C13 C14 C15 C16 1.1(4)
C14 C15 C16 C11 -1.3(4)
C12 C11 C16 C15 0.1(3)
C17 C11 C16 C15 -179.4(2)
C16 C11 C17 O11 -176.1(2)
C12 C11 C17 O11 4.5(3)
C16 C11 C17 N1 3.2(3)
C12 C11 C17 N1 -176.3(2)
C26 C21 C22 C23 -1.1(3)
C27 C21 C22 C23 177.0(2)
C21 C22 C23 C24 1.0(4)
C22 C23 C24 N2 -179.4(2)
C22 C23 C24 C25 -0.4(3)
N2 C24 C25 C26 178.8(2)
C23 C24 C25 C26 -0.2(3)
C24 C25 C26 C21 0.1(3)
C22 C21 C26 C25 0.6(3)
C27 C21 C26 C25 -177.6(2)
C26 C21 C27 O22 8.1(4)
C22 C21 C27 O22 -170.0(2)
C26 C21 C27 O21 -172.7(2)
C22 C21 C27 O21 9.2(3)
C36 C31 C32 O32 -178.3(2)
C37 C31 C32 O32 1.8(3)
C36 C31 C32 C33 0.9(3)
C37 C31 C32 C33 -179.0(2)
O32 C32 C33 C34 177.9(2)
C31 C32 C33 C34 -1.3(3)
C32 C33 C34 C35 0.6(3)
C33 C34 C35 C36 0.6(4)
C34 C35 C36 C31 -1.0(3)
C32 C31 C36 C35 0.3(3)
C37 C31 C36 C35 -179.8(2)
C36 C31 C37 O31 -177.9(2)
C32 C31 C37 O31 2.0(3)
C36 C31 C37 N3 2.7(3)
C32 C31 C37 N3 -177.4(2)
C46 C41 C42 C43 -1.6(4)
C47 C41 C42 C43 177.3(2)
C41 C42 C43 C44 1.3(4)
C42 C43 C44 N4 -179.8(2)
C42 C43 C44 C45 -0.2(3)
N4 C44 C45 C46 179.1(2)
C43 C44 C45 C46 -0.5(3)
C44 C45 C46 C41 0.1(3)
C42 C41 C46 C45 0.9(3)
C47 C41 C46 C45 -178.1(2)
C46 C41 C47 O42 5.6(4)
C42 C41 C47 O42 -173.3(2)
C46 C41 C47 O41 -175.4(2)
C42 C41 C47 O41 5.7(3)
